data_7034370
loop_
_publ_author_name
'Yang, Jingying'
'Xie, Zuowei'

_publ_section_title
;
 Synthesis, structure and reactivity of rare-earth metallacarborane alkyls
 [\h(1):\h(5)-O(CH2)2C2B9H9]Ln(\s:\h(1)-CH2C6H4-o-NMe2)(THF)2.
;
_journal_issue 14
_journal_name_full 'Dalton transactions (Cambridge, England : 2003)'
_journal_page_first 6630
_journal_page_last 6637
_journal_paper_doi 10.1039/c5dt00095e
_journal_volume 44
_journal_year 2015
_chemical_formula_sum 'C16 H37 B9 Cl2 Gd Na O4'
_chemical_formula_weight 641.89
_chemical_name_systematic
; 
 ? 
;
_space_group_IT_number 15
_symmetry_cell_setting monoclinic
_symmetry_space_group_name_Hall '-C 2yc'
_symmetry_space_group_name_H-M 'C 1 2/c 1'
_atom_sites_solution_hydrogens geom
_atom_sites_solution_primary direct
_atom_sites_solution_secondary difmap
_audit_creation_method SHELXL-97
_audit_update_record
;
2015-02-12 deposited with the CCDC.
2015-03-04 downloaded from the CCDC.
;
_cell_angle_alpha 90.00
_cell_angle_beta 99.60(3)
_cell_angle_gamma 90.00
_cell_formula_units_Z 8
_cell_length_a 24.727(5)
_cell_length_b 10.885(2)
_cell_length_c 22.858(5)
_cell_measurement_temperature 293(2)
_cell_volume 6066(2)
_computing_cell_refinement 'BRUKER KAPPA APEXII DUO DIFFRACTOMETER'
_computing_data_collection 'BRUKER KAPPA APEXII DUO DIFFRACTOMETER'
_computing_data_reduction 'BRUKER KAPPA APEXII DUO DIFFRACTOMETER'
_computing_molecular_graphics 'BRUKER SHELXTL'
_computing_publication_material 'BRUKER SHELXTL'
_computing_structure_refinement 'SHELXL-97 (Sheldrick, 1997)'
_computing_structure_solution 'SHELXS-97 (Sheldrick, 1990)'
_diffrn_ambient_temperature 293(2)
_diffrn_measured_fraction_theta_full 0.883
_diffrn_measured_fraction_theta_max 0.883
_diffrn_measurement_device_type 'BRUKER KAPPA APEXII DUO DIFFRACTOMETER'
_diffrn_measurement_method 'PHI & OMEGA SCAN'
_diffrn_radiation_monochromator graphite
_diffrn_radiation_source 'fine-focus sealed tube'
_diffrn_radiation_type MoK\a
_diffrn_radiation_wavelength 0.71073
_diffrn_reflns_av_R_equivalents 0.0600
_diffrn_reflns_av_sigmaI/netI 0.0661
_diffrn_reflns_limit_h_max 0
_diffrn_reflns_limit_h_min -29
_diffrn_reflns_limit_k_max 12
_diffrn_reflns_limit_k_min -12
_diffrn_reflns_limit_l_max 24
_diffrn_reflns_limit_l_min -24
_diffrn_reflns_number 8533
_diffrn_reflns_theta_full 25.00
_diffrn_reflns_theta_max 25.00
_diffrn_reflns_theta_min 2.05
_exptl_absorpt_coefficient_mu 2.396
_exptl_absorpt_correction_T_max 0.6458
_exptl_absorpt_correction_T_min 0.4474
_exptl_absorpt_correction_type multi-scan
_exptl_crystal_colour pale-yellow
_exptl_crystal_density_diffrn 1.406
_exptl_crystal_density_method 'not measured'
_exptl_crystal_description block
_exptl_crystal_F_000 2552
_exptl_crystal_size_max 0.40
_exptl_crystal_size_mid 0.30
_exptl_crystal_size_min 0.20
_refine_diff_density_max 3.360
_refine_diff_density_min -2.120
_refine_diff_density_rms 0.177
_refine_ls_extinction_method none
_refine_ls_goodness_of_fit_ref 1.115
_refine_ls_hydrogen_treatment riding
_refine_ls_matrix_type full
_refine_ls_number_parameters 298
_refine_ls_number_reflns 4711
_refine_ls_number_restraints 10
_refine_ls_restrained_S_all 1.114
_refine_ls_R_factor_all 0.0753
_refine_ls_R_factor_gt 0.0713
_refine_ls_shift/su_max 0.004
_refine_ls_shift/su_mean 0.001
_refine_ls_structure_factor_coef Fsqd
_refine_ls_weighting_details 'calc w=1/[\s^2^(Fo^2^)+(0.1498P)^2^+8.2124P] where P=(Fo^2^+2Fc^2^)/3'
_refine_ls_weighting_scheme calc
_refine_ls_wR_factor_gt 0.2080
_refine_ls_wR_factor_ref 0.2154
_reflns_number_gt 4444
_reflns_number_total 4711
_reflns_threshold_expression >2sigma(I)
_cod_data_source_file c5dt00095e1.cif
_cod_data_source_block 2b
_cod_depositor_comments 'Adding full bibliography for 7034370--7034375.cif.'
_cod_original_sg_symbol_H-M C2/c
_cod_database_code 7034370

loop_
_symmetry_equiv_pos_as_xyz
'x, y, z'
'-x, y, -z+1/2'
'x+1/2, y+1/2, z'
'-x+1/2, y+1/2, -z+1/2'
'-x, -y, -z'
'x, -y, z-1/2'
'-x+1/2, -y+1/2, -z'
'x+1/2, -y+1/2, z-1/2'

loop_
_atom_site_label
_atom_site_type_symbol
_atom_site_fract_x
_atom_site_fract_y
_atom_site_fract_z
_atom_site_U_iso_or_equiv
_atom_site_adp_type
_atom_site_occupancy
_atom_site_symmetry_multiplicity
_atom_site_calc_flag
_atom_site_refinement_flags
Gd1 Gd 0.938157(13) 0.36165(3) 0.513645(17) 0.0585(2) Uani 1 1 d .
Na1 Na 0.93827(15) -0.1112(4) 0.45469(19) 0.0854(10) Uani 1 1 d .
Cl1 Cl 1.04896(8) 0.4024(2) 0.52917(11) 0.0718(5) Uani 1 1 d .
Cl2 Cl 0.96291(12) 0.15038(19) 0.46200(13) 0.0786(6) Uani 1 1 d .
O1 O 0.9953(2) 0.1848(6) 0.6017(3) 0.0805(15) Uani 1 1 d .
O2 O 0.8719(4) -0.1153(7) 0.5147(5) 0.104(2) Uani 1 1 d .
O4 O 0.8778(3) 0.3685(5) 0.4218(3) 0.0758(17) Uani 1 1 d .
C1 C 0.9046(3) 0.2327(7) 0.6098(4) 0.0622(17) Uani 1 1 d .
C2 C 0.9438(3) 0.3370(8) 0.6397(4) 0.0681(19) Uani 1 1 d .
C11 C 0.9422(4) 0.1245(7) 0.6040(5) 0.069(2) Uani 1 1 d .
H11A H 0.9447 0.0701 0.6380 0.083 Uiso 1 1 calc R
H11B H 0.9296 0.0782 0.5681 0.083 Uiso 1 1 calc R
C12 C 1.0009(3) 0.2798(8) 0.6487(4) 0.071(2) Uani 1 1 d .
H12A H 1.0285 0.3401 0.6433 0.085 Uiso 1 1 calc R
H12B H 1.0102 0.2435 0.6878 0.085 Uiso 1 1 calc R
C21 C 0.8166(5) -0.0713(17) 0.4998(8) 0.138(5) Uani 1 1 d .
H21A H 0.8168 0.0158 0.4909 0.166 Uiso 1 1 calc R
H21B H 0.7980 -0.1138 0.4648 0.166 Uiso 1 1 calc R
C22 C 0.7878(7) -0.092(3) 0.5487(13) 0.203(13) Uani 1 1 d .
H22A H 0.7567 -0.1459 0.5368 0.244 Uiso 1 1 calc R
H22B H 0.7746 -0.0148 0.5622 0.244 Uiso 1 1 calc R
C23 C 0.8286(14) -0.1507(19) 0.5974(14) 0.207(15) Uani 1 1 d .
H23A H 0.8391 -0.0937 0.6298 0.249 Uiso 1 1 calc R
H23B H 0.8130 -0.2236 0.6125 0.249 Uiso 1 1 calc R
C24 C 0.8762(7) -0.1831(14) 0.5696(9) 0.142(6) Uani 1 1 d .
H24A H 0.9100 -0.1617 0.5958 0.171 Uiso 1 1 calc R
H24B H 0.8765 -0.2707 0.5619 0.171 Uiso 1 1 calc R
O3 O 0.8717(4) -0.1127(9) 0.3695(5) 0.127(3) Uani 1 1 d U
C31 C 0.8534(10) -0.0112(17) 0.3378(8) 0.186(9) Uani 1 1 d U
H31A H 0.8821 0.0198 0.3175 0.223 Uiso 1 1 calc R
H31B H 0.8447 0.0523 0.3645 0.223 Uiso 1 1 calc R
C32 C 0.8056(9) -0.039(2) 0.2951(10) 0.183(8) Uani 1 1 d U
H32A H 0.7773 0.0226 0.2963 0.220 Uiso 1 1 calc R
H32B H 0.8145 -0.0407 0.2553 0.220 Uiso 1 1 calc R
C33 C 0.7874(7) -0.156(2) 0.3110(10) 0.162(7) Uani 1 1 d U
H33A H 0.7755 -0.2051 0.2758 0.194 Uiso 1 1 calc R
H33B H 0.7570 -0.1474 0.3325 0.194 Uiso 1 1 calc R
C34 C 0.8368(7) -0.2170(14) 0.3505(7) 0.132(4) Uani 1 1 d U
H34A H 0.8256 -0.2588 0.3840 0.158 Uiso 1 1 calc R
H34B H 0.8550 -0.2751 0.3281 0.158 Uiso 1 1 calc R
C41 C 0.8991(5) 0.3756(14) 0.3669(7) 0.119(5) Uani 1 1 d .
H41A H 0.9229 0.4465 0.3674 0.143 Uiso 1 1 calc R
H41B H 0.9203 0.3025 0.3619 0.143 Uiso 1 1 calc R
C42 C 0.8545(7) 0.386(2) 0.3195(8) 0.168(8) Uani 1 1 d .
H42A H 0.8579 0.4601 0.2969 0.202 Uiso 1 1 calc R
H42B H 0.8536 0.3159 0.2931 0.202 Uiso 1 1 calc R
C43 C 0.8064(6) 0.390(2) 0.3448(8) 0.191(11) Uani 1 1 d .
H43A H 0.7810 0.3273 0.3268 0.230 Uiso 1 1 calc R
H43B H 0.7889 0.4694 0.3373 0.230 Uiso 1 1 calc R
C44 C 0.8206(6) 0.3682(17) 0.4105(8) 0.156(9) Uani 1 1 d .
H44A H 0.8059 0.4330 0.4324 0.188 Uiso 1 1 calc R
H44B H 0.8063 0.2899 0.4212 0.188 Uiso 1 1 calc R
B3 B 0.9240(4) 0.4757(9) 0.6155(5) 0.070(2) Uani 1 1 d .
H3 H 0.9531 0.5516 0.6143 0.084 Uiso 1 1 calc R
B4 B 0.8605(4) 0.4503(9) 0.5639(5) 0.068(2) Uani 1 1 d .
H4 H 0.8437 0.5126 0.5275 0.082 Uiso 1 1 calc R
B5 B 0.8527(4) 0.2906(9) 0.5611(5) 0.070(2) Uani 1 1 d .
H5 H 0.8327 0.2386 0.5222 0.084 Uiso 1 1 calc R
B6 B 0.9015(4) 0.2676(10) 0.6831(5) 0.078(3) Uani 1 1 d .
H6 H 0.9152 0.2077 0.7215 0.094 Uiso 1 1 calc R
B7 B 0.9137(4) 0.4259(10) 0.6866(5) 0.079(3) Uani 1 1 d .
H7 H 0.9351 0.4701 0.7272 0.095 Uiso 1 1 calc R
B8 B 0.8591(5) 0.4988(11) 0.6399(5) 0.081(3) Uani 1 1 d .
H8 H 0.8447 0.5908 0.6501 0.097 Uiso 1 1 calc R
B9 B 0.8129(5) 0.3791(10) 0.6065(6) 0.078(3) Uani 1 1 d .
H9 H 0.7683 0.3927 0.5950 0.093 Uiso 1 1 calc R
B10 B 0.8416(4) 0.2381(10) 0.6341(5) 0.074(2) Uani 1 1 d .
H10 H 0.8159 0.1580 0.6398 0.089 Uiso 1 1 calc R
B11 B 0.8451(5) 0.3629(9) 0.6810(6) 0.081(3) Uani 1 1 d .
H11 H 0.8211 0.3665 0.7174 0.098 Uiso 1 1 calc R

loop_
_atom_site_aniso_label
_atom_site_aniso_U_11
_atom_site_aniso_U_22
_atom_site_aniso_U_33
_atom_site_aniso_U_23
_atom_site_aniso_U_13
_atom_site_aniso_U_12
Gd1 0.0480(3) 0.0589(3) 0.0690(4) -0.00375(13) 0.0109(2) -0.00397(12)
Na1 0.067(2) 0.095(2) 0.091(3) -0.0115(19) 0.0051(18) 0.0076(17)
Cl1 0.0539(10) 0.0688(11) 0.0922(15) 0.0104(10) 0.0103(9) -0.0006(8)
Cl2 0.0856(15) 0.0670(12) 0.0816(16) -0.0069(9) 0.0090(12) 0.0012(9)
O1 0.064(3) 0.081(4) 0.096(4) -0.011(3) 0.011(3) 0.001(3)
O2 0.100(6) 0.095(5) 0.121(7) 0.017(4) 0.032(5) 0.015(4)
O4 0.060(3) 0.095(5) 0.071(4) -0.006(3) 0.008(3) -0.005(2)
C1 0.055(4) 0.056(4) 0.077(5) 0.001(3) 0.015(3) -0.001(3)
C2 0.062(4) 0.066(4) 0.075(5) -0.007(4) 0.007(4) -0.002(4)
C11 0.064(5) 0.066(5) 0.079(6) 0.003(4) 0.017(4) -0.007(3)
C12 0.069(4) 0.070(5) 0.070(5) 0.005(4) 0.002(3) 0.002(4)
C21 0.086(8) 0.163(15) 0.170(15) 0.018(11) 0.032(8) 0.020(8)
C22 0.080(10) 0.24(2) 0.30(3) -0.13(2) 0.055(15) -0.023(12)
C23 0.27(3) 0.151(17) 0.25(3) 0.047(16) 0.16(3) 0.067(18)
C24 0.148(13) 0.103(9) 0.190(17) 0.023(11) 0.073(12) 0.014(9)
O3 0.097(6) 0.132(6) 0.136(8) -0.017(5) -0.030(5) 0.005(5)
C31 0.25(2) 0.146(11) 0.138(14) 0.025(11) -0.035(12) -0.035(13)
C32 0.157(16) 0.215(16) 0.160(16) 0.010(14) -0.024(11) 0.071(12)
C33 0.074(7) 0.237(16) 0.165(18) -0.069(13) -0.004(8) 0.015(9)
C34 0.140(10) 0.129(8) 0.117(10) -0.028(7) -0.006(8) -0.010(8)
C41 0.074(7) 0.185(15) 0.094(10) 0.002(7) 0.004(6) -0.004(7)
C42 0.124(13) 0.31(3) 0.072(11) 0.037(10) 0.024(8) 0.040(12)
C43 0.073(8) 0.38(3) 0.116(14) 0.085(15) -0.006(8) 0.003(11)
C44 0.069(8) 0.29(3) 0.104(12) 0.018(10) -0.016(7) 0.003(8)
B3 0.070(5) 0.058(5) 0.081(6) -0.002(4) 0.012(4) -0.009(4)
B4 0.061(5) 0.065(5) 0.080(7) 0.004(4) 0.017(4) 0.002(4)
B5 0.055(4) 0.067(5) 0.087(7) 0.009(4) 0.009(4) -0.002(4)
B6 0.085(6) 0.082(6) 0.067(6) 0.006(5) 0.014(4) -0.004(5)
B7 0.075(6) 0.083(7) 0.080(7) -0.018(5) 0.015(5) 0.001(5)
B8 0.085(6) 0.080(6) 0.082(7) -0.003(5) 0.027(5) 0.016(5)
B9 0.063(6) 0.092(7) 0.081(8) 0.001(5) 0.021(5) 0.003(4)
B10 0.066(5) 0.073(6) 0.090(7) 0.008(5) 0.028(5) 0.000(4)
B11 0.074(7) 0.096(8) 0.080(8) 0.006(5) 0.030(6) 0.001(5)

loop_
_atom_type_symbol
_atom_type_description
_atom_type_scat_dispersion_real
_atom_type_scat_dispersion_imag
_atom_type_scat_source
C C 0.0033 0.0016 'International Tables Vol C Tables 4.2.6.8 and 6.1.1.4'
H H 0.0000 0.0000 'International Tables Vol C Tables 4.2.6.8 and 6.1.1.4'
B B 0.0013 0.0007 'International Tables Vol C Tables 4.2.6.8 and 6.1.1.4'
O O 0.0106 0.0060 'International Tables Vol C Tables 4.2.6.8 and 6.1.1.4'
Na Na 0.0362 0.0249 'International Tables Vol C Tables 4.2.6.8 and 6.1.1.4'
Cl Cl 0.1484 0.1585 'International Tables Vol C Tables 4.2.6.8 and 6.1.1.4'
Gd Gd -0.1653 3.9035 'International Tables Vol C Tables 4.2.6.8 and 6.1.1.4'

loop_
_geom_angle_atom_site_label_1
_geom_angle_atom_site_label_2
_geom_angle_atom_site_label_3
_geom_angle
_geom_angle_site_symmetry_1
_geom_angle_site_symmetry_3
O4 Gd1 B4 88.7(3) . .
O4 Gd1 B5 86.8(3) . .
B4 Gd1 B5 39.1(3) . .
O4 Gd1 Cl2 78.14(16) . .
B4 Gd1 Cl2 138.7(2) . .
B5 Gd1 Cl2 100.7(2) . .
O4 Gd1 B3 126.5(3) . .
B4 Gd1 B3 40.1(3) . .
B5 Gd1 B3 63.6(3) . .
Cl2 Gd1 B3 146.7(2) . .
O4 Gd1 Cl1 125.37(18) . .
B4 Gd1 Cl1 133.1(2) . .
B5 Gd1 Cl1 147.5(2) . .
Cl2 Gd1 Cl1 84.26(8) . .
B3 Gd1 Cl1 94.8(2) . .
O4 Gd1 Cl1 75.58(15) . 5_766
B4 Gd1 Cl1 87.1(2) . 5_766
B5 Gd1 Cl1 124.0(2) . 5_766
Cl2 Gd1 Cl1 125.72(8) . 5_766
B3 Gd1 Cl1 85.3(2) . 5_766
Cl1 Gd1 Cl1 74.07(7) . 5_766
O4 Gd1 C1 118.7(2) . .
B4 Gd1 C1 60.5(3) . .
B5 Gd1 C1 35.3(3) . .
Cl2 Gd1 C1 91.95(17) . .
B3 Gd1 C1 57.8(3) . .
Cl1 Gd1 C1 113.19(15) . .
Cl1 Gd1 C1 142.31(16) 5_766 .
O4 Gd1 C2 144.2(2) . .
B4 Gd1 C2 60.3(3) . .
B5 Gd1 C2 58.0(3) . .
Cl2 Gd1 C2 112.45(18) . .
B3 Gd1 C2 34.3(3) . .
Cl1 Gd1 C2 90.28(18) . .
Cl1 Gd1 C2 116.69(17) 5_766 .
C1 Gd1 C2 31.9(2) . .
O4 Gd1 Na1 121.53(16) . 5_756
B4 Gd1 Na1 139.7(2) . 5_756
B5 Gd1 Na1 111.0(2) . 5_756
Cl2 Gd1 Na1 44.70(8) . 5_756
B3 Gd1 Na1 110.8(2) . 5_756
Cl1 Gd1 Na1 51.71(7) . 5_756
Cl1 Gd1 Na1 123.62(8) 5_766 5_756
C1 Gd1 Na1 80.73(16) . 5_756
C2 Gd1 Na1 81.34(18) . 5_756
O2 Na1 O3 91.4(4) . .
O2 Na1 O1 159.3(3) . 5_756
O3 Na1 O1 90.0(4) . 5_756
O2 Na1 Cl2 102.3(3) . 5_756
O3 Na1 Cl2 163.4(3) . 5_756
O1 Na1 Cl2 73.84(19) 5_756 5_756
O2 Na1 Cl2 98.5(2) . .
O3 Na1 Cl2 99.6(3) . .
O1 Na1 Cl2 101.7(2) 5_756 .
Cl2 Na1 Cl2 87.72(13) 5_756 .
O2 Na1 Cl1 88.8(2) . 5_756
O3 Na1 Cl1 97.6(3) . 5_756
O1 Na1 Cl1 70.53(19) 5_756 5_756
Cl2 Na1 Cl1 73.71(11) 5_756 5_756
Cl2 Na1 Cl1 161.16(15) . 5_756
O2 Na1 Gd1 117.9(2) . 5_756
O3 Na1 Gd1 123.3(3) . 5_756
O1 Na1 Gd1 46.18(18) 5_756 5_756
Cl2 Na1 Gd1 41.49(7) 5_756 5_756
Cl2 Na1 Gd1 120.09(12) . 5_756
Cl1 Na1 Gd1 42.20(6) 5_756 5_756
O2 Na1 Na1 104.5(3) . 5_756
O3 Na1 Na1 140.9(3) . 5_756
O1 Na1 Na1 87.1(2) 5_756 5_756
Cl2 Na1 Na1 44.27(9) 5_756 5_756
Cl2 Na1 Na1 43.46(9) . 5_756
Cl1 Na1 Na1 117.91(16) 5_756 5_756
Gd1 Na1 Na1 80.48(11) 5_756 5_756
Gd1 Cl1 Gd1 105.93(7) . 5_766
Gd1 Cl1 Na1 86.09(9) . 5_756
Gd1 Cl1 Na1 159.84(12) 5_766 5_756
Gd1 Cl2 Na1 93.81(11) . 5_756
Gd1 Cl2 Na1 142.87(14) . .
Na1 Cl2 Na1 92.28(13) 5_756 .
C12 O1 C11 105.1(6) . .
C12 O1 Na1 129.5(5) . 5_756
C11 O1 Na1 124.5(5) . 5_756
C24 O2 C21 107.9(11) . .
C24 O2 Na1 124.7(8) . .
C21 O2 Na1 126.5(9) . .
C44 O4 C41 110.2(10) . .
C44 O4 Gd1 129.4(9) . .
C41 O4 Gd1 120.5(6) . .
C11 C1 C2 104.8(6) . .
C11 C1 B5 130.2(8) . .
C2 C1 B5 111.4(6) . .
C11 C1 B6 112.4(7) . .
C2 C1 B6 63.0(6) . .
B5 C1 B6 114.1(7) . .
C11 C1 B10 130.3(7) . .
C2 C1 B10 110.9(7) . .
B5 C1 B10 64.6(6) . .
B6 C1 B10 59.9(6) . .
C11 C1 Gd1 93.1(5) . .
C2 C1 Gd1 75.0(5) . .
B5 C1 Gd1 65.8(4) . .
B6 C1 Gd1 134.8(5) . .
B10 C1 Gd1 128.4(5) . .
C12 C2 C1 104.7(6) . .
C12 C2 B3 129.3(7) . .
C1 C2 B3 112.8(7) . .
C12 C2 B7 129.7(8) . .
C1 C2 B7 112.4(7) . .
B3 C2 B7 63.6(6) . .
C12 C2 B6 112.3(7) . .
C1 C2 B6 63.0(6) . .
B3 C2 B6 114.6(7) . .
B7 C2 B6 61.2(7) . .
C12 C2 Gd1 93.6(5) . .
C1 C2 Gd1 73.1(5) . .
B3 C2 Gd1 67.5(5) . .
B7 C2 Gd1 128.6(6) . .
B6 C2 Gd1 133.1(5) . .
O1 C11 C1 102.7(6) . .
O1 C12 C2 102.4(6) . .
C22 C21 O2 109.8(15) . .
C21 C22 C23 106.3(15) . .
C24 C23 C22 106(2) . .
O2 C24 C23 107.7(15) . .
C31 O3 C34 110.3(12) . .
C31 O3 Na1 124.6(10) . .
C34 O3 Na1 124.0(9) . .
O3 C31 C32 111.0(16) . .
C33 C32 C31 105.9(17) . .
C32 C33 C34 106.5(14) . .
O3 C34 C33 102.3(13) . .
C42 C41 O4 108.6(12) . .
C43 C42 C41 107.0(15) . .
C42 C43 C44 109.5(13) . .
O4 C44 C43 104.1(14) . .
C2 B3 B7 59.6(6) . .
C2 B3 B8 104.7(7) . .
B7 B3 B8 59.1(6) . .
C2 B3 B4 104.7(6) . .
B7 B3 B4 107.9(7) . .
B8 B3 B4 60.4(6) . .
C2 B3 Gd1 78.2(5) . .
B7 B3 Gd1 134.9(6) . .
B8 B3 Gd1 125.4(6) . .
B4 B3 Gd1 66.1(4) . .
B5 B4 B3 104.6(6) . .
B5 B4 B9 61.3(5) . .
B3 B4 B9 106.3(8) . .
B5 B4 B8 107.6(7) . .
B3 B4 B8 59.3(6) . .
B9 B4 B8 59.7(6) . .
B5 B4 Gd1 72.4(4) . .
B3 B4 Gd1 73.8(4) . .
B9 B4 Gd1 132.3(6) . .
B8 B4 Gd1 131.8(6) . .
C1 B5 B4 106.4(6) . .
C1 B5 B9 104.3(8) . .
B4 B5 B9 61.3(6) . .
C1 B5 B10 59.4(5) . .
B4 B5 B10 108.1(7) . .
B9 B5 B10 57.8(6) . .
C1 B5 Gd1 78.9(4) . .
B4 B5 Gd1 68.5(4) . .
B9 B5 Gd1 128.6(6) . .
B10 B5 Gd1 135.9(6) . .
C2 B6 B11 106.4(7) . .
C2 B6 C1 54.0(5) . .
B11 B6 C1 105.6(8) . .
C2 B6 B10 104.0(7) . .
B11 B6 B10 59.7(7) . .
C1 B6 B10 60.3(6) . .
C2 B6 B7 58.7(5) . .
B11 B6 B7 62.8(6) . .
C1 B6 B7 103.0(7) . .
B10 B6 B7 109.5(8) . .
C2 B7 B6 60.2(6) . .
C2 B7 B8 104.2(8) . .
B6 B7 B8 107.9(7) . .
C2 B7 B3 56.8(6) . .
B6 B7 B3 108.1(7) . .
B8 B7 B3 61.3(6) . .
C2 B7 B11 104.0(7) . .
B6 B7 B11 58.2(6) . .
B8 B7 B11 61.0(6) . .
B3 B7 B11 109.1(8) . .
B7 B8 B3 59.6(6) . .
B7 B8 B11 60.8(7) . .
B3 B8 B11 107.6(7) . .
B7 B8 B9 107.2(8) . .
B3 B8 B9 107.4(7) . .
B11 B8 B9 58.1(7) . .
B7 B8 B4 108.2(7) . .
B3 B8 B4 60.3(5) . .
B11 B8 B4 107.0(8) . .
B9 B8 B4 60.1(6) . .
B10 B9 B11 58.5(6) . .
B10 B9 B5 61.3(6) . .
B11 B9 B5 107.3(8) . .
B10 B9 B4 107.7(7) . .
B11 B9 B4 109.4(8) . .
B5 B9 B4 57.4(6) . .
B10 B9 B8 106.7(8) . .
B11 B9 B8 61.0(7) . .
B5 B9 B8 104.9(7) . .
B4 B9 B8 60.1(6) . .
B11 B10 B6 60.2(7) . .
B11 B10 C1 105.7(7) . .
B6 B10 C1 59.8(6) . .
B11 B10 B9 60.8(7) . .
B6 B10 B9 108.6(8) . .
C1 B10 B9 104.1(7) . .
B11 B10 B5 108.8(8) . .
B6 B10 B5 106.9(7) . .
C1 B10 B5 56.0(5) . .
B9 B10 B5 60.9(6) . .
B10 B11 B6 60.2(6) . .
B10 B11 B9 60.7(7) . .
B6 B11 B9 108.6(9) . .
B10 B11 B8 108.3(9) . .
B6 B11 B8 106.3(8) . .
B9 B11 B8 60.9(7) . .
B10 B11 B7 106.9(8) . .
B6 B11 B7 59.0(6) . .
B9 B11 B7 107.2(8) . .
B8 B11 B7 58.1(6) . .

loop_
_geom_bond_atom_site_label_1
_geom_bond_atom_site_label_2
_geom_bond_distance
_geom_bond_site_symmetry_2
Gd1 O4 2.366(7) .
Gd1 B4 2.582(10) .
Gd1 B5 2.646(9) .
Gd1 Cl2 2.701(2) .
Gd1 B3 2.712(10) .
Gd1 Cl1 2.739(2) .
Gd1 Cl1 2.785(2) 5_766
Gd1 C1 2.846(8) .
Gd1 C2 2.873(10) .
Gd1 Na1 4.069(4) 5_756
Na1 O2 2.308(10) .
Na1 O3 2.329(10) .
Na1 O1 2.389(7) 5_756
Na1 Cl2 2.868(5) 5_756
Na1 Cl2 2.911(4) .
Na1 Cl1 3.201(4) 5_756
Na1 Gd1 4.069(4) 5_756
Na1 Na1 4.167(8) 5_756
Cl1 Gd1 2.785(2) 5_766
Cl1 Na1 3.201(4) 5_756
Cl2 Na1 2.868(5) 5_756
O1 C12 1.481(10) .
O1 C11 1.476(11) .
O1 Na1 2.389(7) 5_756
O2 C24 1.444(18) .
O2 C21 1.436(16) .
O4 C44 1.395(16) .
O4 C41 1.440(17) .
C1 C11 1.519(11) .
C1 C2 1.572(11) .
C1 B5 1.676(12) .
C1 B6 1.732(14) .
C1 B10 1.740(12) .
C2 C12 1.524(11) .
C2 B3 1.654(12) .
C2 B7 1.705(13) .
C2 B6 1.731(14) .
C21 C22 1.44(3) .
C22 C23 1.51(4) .
C23 C24 1.47(3) .
O3 C31 1.357(19) .
O3 C34 1.450(16) .
C31 C32 1.43(2) .
C32 C33 1.42(3) .
C33 C34 1.54(2) .
C41 C42 1.42(2) .
C42 C43 1.40(2) .
C43 C44 1.50(2) .
B3 B7 1.771(16) .
B3 B8 1.802(14) .
B3 B4 1.820(13) .
B4 B5 1.749(14) .
B4 B9 1.822(15) .
B4 B8 1.822(15) .
B5 B9 1.820(15) .
B5 B10 1.826(15) .
B6 B11 1.732(16) .
B6 B10 1.733(15) .
B6 B7 1.748(16) .
B7 B8 1.764(16) .
B7 B11 1.813(16) .
B8 B11 1.817(16) .
B8 B9 1.815(17) .
B9 B10 1.762(15) .
B9 B11 1.76(2) .
B10 B11 1.724(16) .
